data_9000822
loop_
_publ_author_name
'Stohl, F. V.'
'Smith, D. K.'

_publ_section_title
;
 The crystal chemistry of the uranyl silicate minerals
;
_journal_name_full 'American Mineralogist'
_journal_page_first 610
_journal_page_last 625
_journal_volume 66
_journal_year 1981
_chemical_compound_source 'Anderson mine, Yavapai County, Arizona, USA'
_chemical_formula_sum 'O7 Si U'
_chemical_name_mineral Weeksite
_space_group_IT_number 38
_symmetry_space_group_name_Hall 'A 2 -2'
_symmetry_space_group_name_H-M 'A m m 2'
_cell_angle_alpha 90
_cell_angle_beta 90
_cell_angle_gamma 90
_cell_length_a 7.106
_cell_length_b 17.900
_cell_length_c 7.087
_cell_formula_units_Z 4
_cell_volume 901.448
_database_code_amcsd 0000839
_exptl_crystal_density_diffrn 2.786
_cod_original_formula_sum 'U Si O7'
_cod_database_code 9000822

loop_
_space_group_symop_operation_xyz
x,y,z
x,1/2+y,1/2+z
x,-y,z
x,1/2-y,1/2+z
-x,y,z
-x,1/2+y,1/2+z
-x,-y,z
-x,1/2-y,1/2+z

loop_
_atom_site_label
_atom_site_fract_x
_atom_site_fract_y
_atom_site_fract_z
U1 0.00000 0.19800 0.00000
Si 0.00000 0.13000 0.52300
O1 0.25000 0.30700 0.54600
O2 0.00000 0.18000 0.69300
O2b 0.00000 0.18000 0.30700
O3 0.19400 0.07100 0.48700
O4 0.00000 0.42900 0.47300

loop_
_cod_related_entry_id
_cod_related_entry_database
_cod_related_entry_code
1 AMCSD 0000839
